data_2019584
loop_
_publ_author_name
'Journot, Guillaume'
'Neier, Reinhard'
'Stoeckli-Evans, Helen'

_publ_section_title
;
 Phase-transformation-induced twinning of an iron(III) calix[4]pyrrolidine
 complex
;
_journal_coeditor_code BG3174
_journal_issue 7
_journal_name_full 'Acta Crystallographica Section C'
_journal_page_first 644
_journal_page_last 649
_journal_paper_doi 10.1107/S2053229614012157
_journal_volume 70
_journal_year 2014
_chemical_formula_iupac '[Fe2 Cl4 O (C28 H52 N4)]'
_chemical_formula_moiety 'C28 H52 Cl4 Fe2 N4 O'
_chemical_formula_sum 'C28 H52 Cl4 Fe2 N4 O'
_chemical_formula_weight 714.23
_chemical_name_systematic
Tetrachlorido-1\k<i>Cl</i>;2\k^3^<i>Cl</i>-(7,7,12,12,17,17-octamethyl-21,22,23,24-tetraazapentacyclo[16.2.1.1^3,6^.1^8,11^.1^13,16^]tetracosane-1\k^4^<i>N</i>,<i>N</i>',<i>N</i>'',<i>N</i>''')-\m~2~-oxido-diiron(III)
_space_group_crystal_system triclinic
_space_group_IT_number 2
_space_group_name_Hall '-P 1'
_space_group_name_H-M_alt 'P -1'
_symmetry_space_group_name_Hall '-P 1'
_symmetry_space_group_name_H-M 'P -1'
_atom_sites_solution_hydrogens geom
_atom_sites_solution_primary direct
_atom_sites_solution_secondary difmap
_audit_creation_method SHELXL-2013
_cell_angle_alpha 88.488(8)
_cell_angle_beta 96.881(8)
_cell_angle_gamma 92.679(7)
_cell_formula_units_Z 4
_cell_length_a 10.1319(9)
_cell_length_b 20.4267(18)
_cell_length_c 15.9591(16)
_cell_measurement_reflns_used 11360
_cell_measurement_temperature 113(2)
_cell_measurement_theta_max 25.48
_cell_measurement_theta_min 1.61
_cell_volume 3274.8(5)
_computing_cell_refinement 'X-AREA (Stoe & Cie, 2009)'
_computing_data_collection 'X-AREA (Stoe & Cie, 2009)'
_computing_data_reduction 'X-RED32 (Stoe & Cie, 2009)'
_computing_molecular_graphics 'PLATON (Spek, 2009) and Mercury (Macrae <i>et al.</i>, 2008)'
_computing_publication_material
;
SHELXL2013 (Sheldrick, 2008), PLATON (Spek, 2009) and
publCIF (Westrip, 2010)
;
_computing_structure_refinement 'SHELXL2013 (Sheldrick, 2008)'
_computing_structure_solution 'SHELXS97 (Sheldrick, 2008)'
_diffrn_ambient_temperature 113(2)
_diffrn_measured_fraction_theta_full 0.985
_diffrn_measured_fraction_theta_max 0.863
_diffrn_measurement_device '2-circle goniometer'
_diffrn_measurement_device_type 'STOE IPDS 2'
_diffrn_measurement_method '\f + \w scans'
_diffrn_radiation_monochromator 'plane graphite'
_diffrn_radiation_source 'fine-focus sealed tube'
_diffrn_radiation_type MoK\a
_diffrn_radiation_wavelength 0.71073
_diffrn_reflns_av_R_equivalents 0.201
_diffrn_reflns_limit_h_max 12
_diffrn_reflns_limit_h_min -12
_diffrn_reflns_limit_k_max 24
_diffrn_reflns_limit_k_min 0
_diffrn_reflns_limit_l_max 19
_diffrn_reflns_limit_l_min -19
_diffrn_reflns_number 12379
_diffrn_reflns_theta_full 25.242
_diffrn_reflns_theta_max 27.055
_diffrn_reflns_theta_min 1.285
_exptl_absorpt_coefficient_mu 1.241
_exptl_absorpt_correction_T_max 1.0000
_exptl_absorpt_correction_T_min 0.7986
_exptl_absorpt_correction_type multi-scan
_exptl_absorpt_process_details '(MULscanABS in PLATON; Spek, 2009)'
_exptl_crystal_colour orange
_exptl_crystal_density_diffrn 1.449
_exptl_crystal_description plate
_exptl_crystal_F_000 1504
_exptl_crystal_size_max 0.40
_exptl_crystal_size_mid 0.20
_exptl_crystal_size_min 0.11
_refine_diff_density_max 1.112
_refine_diff_density_min -0.754
_refine_ls_extinction_method none
_refine_ls_goodness_of_fit_ref 1.034
_refine_ls_hydrogen_treatment constr
_refine_ls_matrix_type full
_refine_ls_number_parameters 720
_refine_ls_number_reflns 12379
_refine_ls_number_restraints 0
_refine_ls_restrained_S_all 1.034
_refine_ls_R_factor_all 0.1812
_refine_ls_R_factor_gt 0.0945
_refine_ls_shift/su_max 0.000
_refine_ls_shift/su_mean 0.000
_refine_ls_structure_factor_coef Fsqd
_refine_ls_weighting_details 'w=1/[\s^2^(Fo^2^)+(0.0984P)^2^] where P=(Fo^2^+2Fc^2^)/3'
_refine_ls_weighting_scheme calc
_refine_ls_wR_factor_gt 0.2113
_refine_ls_wR_factor_ref 0.2428
_reflns_number_gt 6381
_reflns_number_total 12379
_reflns_threshold_expression 'I > 2\s(I)'
_cod_data_source_file bg3174sup1.cif
_cod_data_source_block II
_cod_depositor_comments 'Adding full bibliography for 2019583--2019584.cif.'
_cod_database_code 2019584
_cod_database_fobs_code 2019584
_shelx_space_group_comment
;
The symmetry employed for this shelxl refinement is uniquely defined
by the following loop, which should always be used as a source of
symmetry information in preference to the above space-group names.
They are only intended as comments.
;
_shelxl_version_number 2.013

loop_
_space_group_symop_operation_xyz
'x, y, z'
'-x, -y, -z'

loop_
_atom_site_type_symbol
_atom_site_label
_atom_site_fract_x
_atom_site_fract_y
_atom_site_fract_z
_atom_site_U_iso_or_equiv
_atom_site_adp_type
_atom_site_calc_flag
_atom_site_occupancy
Fe Fe1 0.22504(15) 0.16713(7) 0.64052(9) 0.0244(4) Uani d 1
Fe Fe2 0.43802(14) 0.08142(7) 0.79681(9) 0.0203(3) Uani d 1
Cl Cl1 0.0905(3) 0.09815(14) 0.56672(17) 0.0354(7) Uani d 1
Cl Cl2 0.1047(3) 0.24114(13) 0.70869(18) 0.0346(7) Uani d 1
Cl Cl3 0.3513(3) 0.21990(15) 0.56093(18) 0.0405(7) Uani d 1
Cl Cl4 0.5945(3) 0.02673(12) 0.91274(15) 0.0243(6) Uani d 1
O O1 0.3315(7) 0.1216(3) 0.7156(4) 0.0257(16) Uani d 1
N N1 0.6201(9) 0.0882(4) 0.7379(5) 0.0234(19) Uani d 1
H H1 0.6907 0.0711 0.7810 0.028 Uiso calc 1
N N2 0.4866(9) 0.1694(4) 0.8692(5) 0.0241(19) Uani d 1
H H2 0.5495 0.1559 0.9192 0.029 Uiso calc 1
N N3 0.2835(8) 0.0640(4) 0.8764(5) 0.024(2) Uani d 1
H H3 0.3247 0.0386 0.9265 0.028 Uiso calc 1
N N4 0.4129(8) -0.0173(4) 0.7433(5) 0.0206(18) Uani d 1
H H4 0.4577 -0.0474 0.7871 0.025 Uiso calc 1
C C1 0.6638(11) 0.1540(5) 0.7185(7) 0.028(2) Uani d 1
H H1A 0.5934 0.1731 0.6769 0.034 Uiso calc 1
C C2 0.6874(11) 0.2003(5) 0.7956(7) 0.029(3) Uani d 1
C C3 0.5541(11) 0.2222(5) 0.8289(7) 0.027(2) Uani d 1
H H3A 0.4932 0.2353 0.7778 0.033 Uiso calc 1
C C4 0.3785(11) 0.2095(5) 0.9057(6) 0.027(2) Uani d 1
H H4A 0.3161 0.2243 0.8563 0.033 Uiso calc 1
C C5 0.2950(11) 0.1720(5) 0.9644(6) 0.024(2) Uani d 1
C C6 0.2101(11) 0.1230(5) 0.9143(7) 0.027(2) Uani d 1
H H6A 0.1610 0.1468 0.8655 0.032 Uiso calc 1
C C7 0.1697(10) 0.0233(5) 0.8404(7) 0.027(2) Uani d 1
H H7A 0.1275 0.0480 0.7900 0.033 Uiso calc 1
C C8 0.2047(10) -0.0455(5) 0.8080(6) 0.025(2) Uani d 1
C C9 0.2738(11) -0.0407(5) 0.7294(6) 0.027(2) Uani d 1
H H9A 0.2257 -0.0082 0.6905 0.033 Uiso calc 1
C C10 0.4628(11) -0.0335(5) 0.6609(6) 0.027(2) Uani d 1
H H10A 0.4179 -0.0039 0.6165 0.032 Uiso calc 1
C C11 0.6111(12) -0.0236(6) 0.6570(7) 0.034(3) Uani d 1
C C12 0.6321(11) 0.0511(6) 0.6559(7) 0.032(3) Uani d 1
H H12A 0.5649 0.0689 0.6110 0.039 Uiso calc 1
C C13 0.7678(12) 0.0707(6) 0.6313(8) 0.040(3) Uani d 1
H H13A 0.7684 0.0725 0.5693 0.048 Uiso calc 1
H H13B 0.8369 0.0413 0.6573 0.048 Uiso calc 1
C C14 0.7843(13) 0.1397(6) 0.6697(7) 0.040(3) Uani d 1
H H14A 0.7909 0.1730 0.6241 0.048 Uiso calc 1
H H14B 0.8677 0.1429 0.7089 0.048 Uiso calc 1
C C15 0.6513(13) -0.0533(6) 0.5741(8) 0.045(3) Uani d 1
H H15A 0.5979 -0.0344 0.5249 0.068 Uiso calc 1
H H15B 0.6352 -0.1010 0.5755 0.068 Uiso calc 1
H H15C 0.7459 -0.0430 0.5703 0.068 Uiso calc 1
C C16 0.7004(11) -0.0574(5) 0.7297(7) 0.031(3) Uani d 1
H H16A 0.6831 -0.1050 0.7276 0.047 Uiso calc 1
H H16B 0.6804 -0.0416 0.7840 0.047 Uiso calc 1
H H16C 0.7942 -0.0470 0.7234 0.047 Uiso calc 1
C C17 0.4167(13) -0.1029(6) 0.6375(8) 0.042(3) Uani d 1
H H17A 0.4786 -0.1355 0.6642 0.051 Uiso calc 1
H H17B 0.4035 -0.1086 0.5756 0.051 Uiso calc 1
C C18 0.2841(12) -0.1057(5) 0.6757(8) 0.037(3) Uani d 1
H H18A 0.2788 -0.1451 0.7129 0.044 Uiso calc 1
H H18B 0.2090 -0.1087 0.6300 0.044 Uiso calc 1
C C19 0.2888(13) -0.0861(5) 0.8765(7) 0.038(3) Uani d 1
H H19A 0.2304 -0.1071 0.9150 0.057 Uiso calc 1
H H19B 0.3553 -0.0571 0.9084 0.057 Uiso calc 1
H H19C 0.3338 -0.1198 0.8494 0.057 Uiso calc 1
C C20 0.0718(11) -0.0791(6) 0.7818(8) 0.037(3) Uani d 1
H H20A 0.0232 -0.0535 0.7363 0.055 Uiso calc 1
H H20B 0.0206 -0.0827 0.8302 0.055 Uiso calc 1
H H20C 0.0849 -0.1230 0.7617 0.055 Uiso calc 1
C C21 0.0752(11) 0.0274(6) 0.9107(8) 0.039(3) Uani d 1
H H21A -0.0184 0.0280 0.8846 0.047 Uiso calc 1
H H21B 0.0845 -0.0116 0.9488 0.047 Uiso calc 1
C C22 0.1113(12) 0.0904(5) 0.9620(7) 0.032(3) Uani d 1
H H22A 0.0329 0.1174 0.9631 0.039 Uiso calc 1
H H22B 0.1494 0.0799 1.0207 0.039 Uiso calc 1
C C23 0.3878(11) 0.1426(5) 1.0392(6) 0.030(3) Uani d 1
H H23A 0.3342 0.1251 1.0826 0.045 Uiso calc 1
H H23B 0.4508 0.1769 1.0633 0.045 Uiso calc 1
H H23C 0.4369 0.1072 1.0188 0.045 Uiso calc 1
C C24 0.1989(12) 0.2248(6) 0.9971(7) 0.036(3) Uani d 1
H H24A 0.1551 0.2490 0.9486 0.054 Uiso calc 1
H H24B 0.2522 0.2554 1.0351 0.054 Uiso calc 1
H H24C 0.1314 0.2017 1.0275 0.054 Uiso calc 1
C C25 0.4471(11) 0.2702(5) 0.9442(7) 0.030(3) Uani d 1
H H25A 0.3884 0.3078 0.9381 0.036 Uiso calc 1
H H25B 0.4798 0.2630 1.0045 0.036 Uiso calc 1
C C26 0.5587(11) 0.2794(5) 0.8916(7) 0.030(3) Uani d 1
H H26B 0.6446 0.2805 0.9284 0.036 Uiso calc 1
H H26A 0.5513 0.3216 0.8599 0.036 Uiso calc 1
C C27 0.7867(11) 0.1707(5) 0.8668(8) 0.037(3) Uani d 1
H H27A 0.8720 0.1649 0.8453 0.056 Uiso calc 1
H H27B 0.7506 0.1281 0.8853 0.056 Uiso calc 1
H H27C 0.8002 0.2004 0.9145 0.056 Uiso calc 1
C C28 0.7450(12) 0.2634(5) 0.7651(9) 0.042(3) Uani d 1
H H28C 0.7595 0.2943 0.8116 0.063 Uiso calc 1
H H28B 0.6834 0.2817 0.7193 0.063 Uiso calc 1
H H28A 0.8301 0.2560 0.7442 0.063 Uiso calc 1
Fe Fe1B 0.25078(15) 0.66011(7) 0.86850(9) 0.0226(4) Uani d 1
Fe Fe2B 0.05068(15) 0.57684(7) 0.70648(8) 0.0199(3) Uani d 1
Cl Cl1B 0.3916(3) 0.59059(13) 0.94191(16) 0.0311(6) Uani d 1
Cl Cl2B 0.3619(3) 0.73266(13) 0.80464(18) 0.0341(7) Uani d 1
Cl Cl3B 0.1128(3) 0.71513(16) 0.94656(18) 0.0394(7) Uani d 1
Cl Cl4B -0.0969(3) 0.52293(12) 0.58810(15) 0.0251(6) Uani d 1
O O1B 0.1531(7) 0.6158(3) 0.7894(4) 0.0239(16) Uani d 1
N N1B -0.1312(8) 0.5787(4) 0.7684(5) 0.0222(19) Uani d 1
H H1BN -0.2010 0.5577 0.7267 0.027 Uiso calc 1
N N2B -0.0191(8) 0.6668(4) 0.6436(5) 0.0194(18) Uani d 1
H H2BN -0.0812 0.6534 0.5928 0.023 Uiso calc 1
N N3B 0.2054(8) 0.5637(4) 0.6224(5) 0.023(2) Uani d 1
H H3BN 0.1596 0.5406 0.5718 0.028 Uiso calc 1
N N4B 0.0999(8) 0.4788(4) 0.7526(5) 0.0207(18) Uani d 1
H H4BN 0.0502 0.4473 0.7121 0.025 Uiso calc 1
C C1B -0.1960(11) 0.6433(5) 0.7920(7) 0.027(2) Uani d 1
H H1B -0.1309 0.6656 0.8354 0.033 Uiso calc 1
C C2B -0.2268(10) 0.6932(5) 0.7201(7) 0.026(2) Uani d 1
C C3B -0.0957(11) 0.7153(5) 0.6938(7) 0.028(3) Uani d 1
H H3B -0.0360 0.7262 0.7466 0.033 Uiso calc 1
C C4B 0.0831(12) 0.7083(5) 0.6139(6) 0.028(3) Uani d 1
H H4B 0.1481 0.7201 0.6640 0.034 Uiso calc 1
C C5B 0.1645(11) 0.6753(5) 0.5470(6) 0.024(2) Uani d 1
C C6B 0.2652(10) 0.6230(5) 0.5910(6) 0.022(2) Uani d 1
H H6B 0.3175 0.6449 0.6405 0.026 Uiso calc 1
C C7B 0.3296(10) 0.5247(5) 0.6525(6) 0.024(2) Uani d 1
H H7B 0.3788 0.5489 0.7012 0.029 Uiso calc 1
C C8B 0.3129(11) 0.4549(5) 0.6812(6) 0.024(2) Uani d 1
C C9B 0.2483(10) 0.4596(5) 0.7638(7) 0.028(2) Uani d 1
H H9B 0.3002 0.4944 0.7982 0.033 Uiso calc 1
C C10B 0.0588(11) 0.4624(5) 0.8362(6) 0.026(2) Uani d 1
H H10B 0.1046 0.4957 0.8758 0.031 Uiso calc 1
C C11B -0.0913(11) 0.4666(5) 0.8408(6) 0.026(2) Uani d 1
C C12B -0.1389(11) 0.5388(5) 0.8456(6) 0.026(2) Uani d 1
H H12B -0.0739 0.5605 0.8895 0.032 Uiso calc 1
C C13B -0.2786(11) 0.5555(6) 0.8681(7) 0.034(3) Uani d 1
H H13X -0.3457 0.5223 0.8436 0.041 Uiso calc 1
H H13Y -0.2781 0.5536 0.9302 0.041 Uiso calc 1
C C14B -0.3164(11) 0.6223(6) 0.8352(8) 0.035(3) Uani d 1
H H14X -0.3283 0.6519 0.8816 0.042 Uiso calc 1
H H14Y -0.3986 0.6203 0.7949 0.042 Uiso calc 1
C C15B -0.1190(12) 0.4357(6) 0.9238(7) 0.039(3) Uani d 1
H H15X -0.0615 0.4571 0.9698 0.058 Uiso calc 1
H H15Y -0.1010 0.3889 0.9241 0.058 Uiso calc 1
H H15Z -0.2124 0.4408 0.9315 0.058 Uiso calc 1
C C16B -0.1681(11) 0.4307(6) 0.7660(7) 0.034(3) Uani d 1
H H16X -0.1290 0.3883 0.7601 0.050 Uiso calc 1
H H16Y -0.1629 0.4572 0.7143 0.050 Uiso calc 1
H H16Z -0.2614 0.4236 0.7757 0.050 Uiso calc 1
C C17B 0.1307(11) 0.3955(5) 0.8582(7) 0.029(3) Uani d 1
H H17X 0.1522 0.3904 0.9201 0.035 Uiso calc 1
H H17Y 0.0709 0.3581 0.8377 0.035 Uiso calc 1
C C18B 0.2599(13) 0.3964(5) 0.8153(7) 0.035(3) Uani d 1
H H18X 0.3401 0.3977 0.8574 0.042 Uiso calc 1
H H18Y 0.2617 0.3580 0.7789 0.042 Uiso calc 1
C C19B 0.2352(12) 0.4122(5) 0.6145(6) 0.029(3) Uani d 1
H H19X 0.2899 0.4056 0.5690 0.044 Uiso calc 1
H H19Y 0.1539 0.4338 0.5915 0.044 Uiso calc 1
H H19Z 0.2117 0.3697 0.6399 0.044 Uiso calc 1
C C20B 0.4543(11) 0.4232(6) 0.7034(7) 0.036(3) Uani d 1
H H20X 0.5046 0.4459 0.7512 0.055 Uiso calc 1
H H20Y 0.5039 0.4275 0.6543 0.055 Uiso calc 1
H H20Z 0.4413 0.3767 0.7183 0.055 Uiso calc 1
C C21B 0.4192(12) 0.5298(6) 0.5803(7) 0.034(3) Uani d 1
H H21X 0.5147 0.5337 0.6023 0.041 Uiso calc 1
H H21Y 0.4031 0.4920 0.5423 0.041 Uiso calc 1
C C22B 0.3702(11) 0.5938(6) 0.5364(7) 0.032(3) Uani d 1
H H22X 0.3275 0.5848 0.4785 0.039 Uiso calc 1
H H22Y 0.4461 0.6256 0.5327 0.039 Uiso calc 1
C C23B 0.0751(12) 0.6478(5) 0.4722(6) 0.033(3) Uani d 1
H H23X 0.0258 0.6833 0.4423 0.049 Uiso calc 1
H H23Y 0.0122 0.6147 0.4920 0.049 Uiso calc 1
H H23Z 0.1294 0.6277 0.4339 0.049 Uiso calc 1
C C24B 0.2517(12) 0.7292(5) 0.5168(7) 0.037(3) Uani d 1
H H24X 0.3119 0.7464 0.5646 0.056 Uiso calc 1
H H24Y 0.1968 0.7643 0.4911 0.056 Uiso calc 1
H H24Z 0.3039 0.7124 0.4748 0.056 Uiso calc 1
C C25B 0.0014(11) 0.7717(5) 0.5868(7) 0.029(3) Uani d 1
H H25X 0.0622 0.8111 0.5922 0.035 Uiso calc 1
H H25Y -0.0369 0.7685 0.5269 0.035 Uiso calc 1
C C26B -0.1087(13) 0.7785(5) 0.6411(7) 0.034(3) Uani d 1
H H26X -0.1967 0.7802 0.6069 0.041 Uiso calc 1
H H26Y -0.0935 0.8177 0.6767 0.041 Uiso calc 1
C C27B -0.3195(11) 0.6651(5) 0.6463(7) 0.031(3) Uani d 1
H H27X -0.2803 0.6267 0.6251 0.047 Uiso calc 1
H H27Y -0.3322 0.6984 0.6011 0.047 Uiso calc 1
H H27Z -0.4057 0.6520 0.6651 0.047 Uiso calc 1
C C28B -0.2971(12) 0.7522(5) 0.7576(8) 0.037(3) Uani d 1
H H28X -0.3262 0.7832 0.7120 0.055 Uiso calc 1
H H28Y -0.2340 0.7746 0.7999 0.055 Uiso calc 1
H H28Z -0.3744 0.7350 0.7841 0.055 Uiso calc 1

loop_
_atom_site_aniso_label
_atom_site_aniso_U_11
_atom_site_aniso_U_22
_atom_site_aniso_U_33
_atom_site_aniso_U_12
_atom_site_aniso_U_13
_atom_site_aniso_U_23
Fe1 0.0263(9) 0.0259(8) 0.0200(8) 0.0012(7) -0.0003(7) 0.0032(6)
Fe2 0.0191(8) 0.0216(8) 0.0195(7) 0.0003(6) 0.0003(6) 0.0007(6)
Cl1 0.0352(17) 0.0360(16) 0.0327(15) -0.0028(13) -0.0041(13) -0.0017(12)
Cl2 0.0341(16) 0.0313(15) 0.0385(16) 0.0080(13) 0.0012(13) -0.0024(12)
Cl3 0.0412(18) 0.0498(18) 0.0287(15) -0.0084(14) 0.0042(13) 0.0107(13)
Cl4 0.0229(14) 0.0268(13) 0.0221(12) 0.0024(11) -0.0018(10) 0.0041(10)
O1 0.023(4) 0.035(4) 0.018(3) 0.000(3) -0.001(3) 0.002(3)
N1 0.030(5) 0.022(4) 0.020(4) 0.004(4) 0.005(4) -0.005(4)
N2 0.023(5) 0.021(4) 0.029(5) 0.000(4) 0.003(4) 0.001(4)
N3 0.019(5) 0.023(5) 0.026(5) 0.001(4) -0.007(4) 0.007(4)
N4 0.017(5) 0.029(5) 0.016(4) -0.004(4) 0.005(3) -0.001(4)
C1 0.033(7) 0.018(5) 0.033(6) 0.003(5) 0.009(5) 0.005(5)
C2 0.020(6) 0.026(6) 0.039(6) 0.004(5) -0.006(5) -0.002(5)
C3 0.026(6) 0.022(5) 0.031(6) 0.001(5) -0.009(5) -0.004(5)
C4 0.035(7) 0.025(6) 0.022(5) 0.010(5) 0.001(5) 0.000(4)
C5 0.036(7) 0.023(5) 0.013(5) 0.011(5) 0.003(4) 0.007(4)
C6 0.031(6) 0.027(6) 0.026(6) 0.008(5) 0.015(5) 0.008(5)
C7 0.012(5) 0.040(6) 0.031(6) -0.003(5) 0.008(5) 0.007(5)
C8 0.021(6) 0.027(6) 0.024(5) -0.002(5) -0.012(5) 0.004(4)
C9 0.029(6) 0.023(5) 0.025(6) 0.001(5) -0.013(5) 0.007(4)
C10 0.029(6) 0.030(6) 0.021(5) 0.005(5) 0.000(5) -0.001(4)
C11 0.031(7) 0.035(6) 0.036(6) -0.001(5) 0.005(5) -0.014(5)
C12 0.024(6) 0.046(7) 0.029(6) -0.002(5) 0.011(5) -0.001(5)
C13 0.034(7) 0.040(7) 0.048(8) -0.005(6) 0.017(6) 0.003(6)
C14 0.050(8) 0.042(7) 0.033(7) 0.004(6) 0.026(6) 0.007(5)
C15 0.039(8) 0.051(8) 0.048(8) 0.003(6) 0.010(6) -0.018(6)
C16 0.019(6) 0.028(6) 0.047(7) 0.007(5) 0.000(5) 0.000(5)
C17 0.056(9) 0.033(7) 0.036(7) -0.005(6) -0.001(6) -0.014(5)
C18 0.036(7) 0.027(6) 0.046(7) 0.004(5) -0.007(6) -0.021(5)
C19 0.047(8) 0.023(6) 0.040(7) 0.003(5) -0.013(6) 0.005(5)
C20 0.024(6) 0.041(7) 0.043(7) -0.014(5) 0.001(5) 0.008(6)
C21 0.020(6) 0.043(7) 0.057(8) 0.001(5) 0.017(6) 0.013(6)
C22 0.039(7) 0.037(7) 0.021(6) -0.001(5) 0.004(5) 0.007(5)
C23 0.034(7) 0.031(6) 0.024(6) 0.001(5) 0.003(5) -0.004(5)
C24 0.033(7) 0.047(7) 0.029(6) 0.007(6) 0.007(5) -0.004(5)
C25 0.039(7) 0.026(6) 0.024(6) 0.004(5) 0.001(5) -0.001(5)
C26 0.028(6) 0.022(6) 0.040(7) 0.008(5) 0.001(5) 0.000(5)
C27 0.027(7) 0.026(6) 0.055(8) -0.003(5) -0.013(6) -0.002(5)
C28 0.035(7) 0.019(6) 0.072(9) -0.002(5) 0.014(7) 0.015(6)
Fe1B 0.0198(8) 0.0272(8) 0.0196(7) -0.0008(6) -0.0025(6) -0.0033(6)
Fe2B 0.0216(8) 0.0217(8) 0.0157(7) -0.0006(6) -0.0005(6) 0.0006(6)
Cl1B 0.0288(15) 0.0360(15) 0.0273(14) 0.0042(12) -0.0015(12) 0.0048(11)
Cl2B 0.0314(16) 0.0298(15) 0.0396(16) -0.0034(12) 0.0016(13) 0.0064(12)
Cl3B 0.0329(17) 0.0542(19) 0.0325(15) 0.0121(14) 0.0029(13) -0.0140(14)
Cl4B 0.0250(14) 0.0261(13) 0.0227(13) -0.0029(11) -0.0020(11) -0.0027(10)
O1B 0.030(4) 0.020(3) 0.023(4) -0.002(3) 0.005(3) -0.006(3)
N1B 0.020(5) 0.028(5) 0.017(4) -0.003(4) -0.005(4) -0.003(4)
N2B 0.018(5) 0.019(4) 0.020(4) -0.001(4) -0.002(4) 0.004(3)
N3B 0.024(5) 0.034(5) 0.010(4) -0.007(4) -0.005(4) -0.002(4)
N4B 0.012(4) 0.027(5) 0.023(4) -0.009(4) 0.005(4) 0.000(4)
C1B 0.027(6) 0.027(6) 0.028(6) 0.010(5) -0.001(5) 0.003(5)
C2B 0.017(6) 0.028(6) 0.034(6) -0.003(5) 0.010(5) -0.004(5)
C3B 0.030(6) 0.020(5) 0.034(6) 0.015(5) 0.002(5) -0.003(5)
C4B 0.046(7) 0.017(5) 0.018(5) -0.005(5) -0.011(5) 0.002(4)
C5B 0.029(6) 0.026(5) 0.016(5) -0.006(5) 0.001(4) 0.004(4)
C6B 0.025(6) 0.034(6) 0.006(4) -0.007(5) 0.002(4) 0.001(4)
C7B 0.012(5) 0.035(6) 0.024(5) -0.006(5) 0.000(4) -0.005(5)
C8B 0.026(6) 0.031(6) 0.014(5) 0.003(5) -0.003(4) -0.003(4)
C9B 0.021(6) 0.021(5) 0.037(6) -0.005(5) -0.007(5) 0.002(5)
C10B 0.028(6) 0.025(6) 0.024(6) 0.001(5) 0.003(5) 0.004(4)
C11B 0.027(6) 0.026(6) 0.025(6) -0.003(5) 0.002(5) 0.008(4)
C12B 0.023(6) 0.035(6) 0.021(5) -0.004(5) 0.003(5) 0.008(5)
C13B 0.029(7) 0.043(7) 0.033(6) 0.002(5) 0.016(5) 0.000(5)
C14B 0.018(6) 0.041(7) 0.047(7) -0.005(5) 0.008(5) -0.001(6)
C15B 0.034(7) 0.054(8) 0.028(6) -0.007(6) 0.012(5) 0.014(5)
C16B 0.023(6) 0.037(7) 0.039(7) -0.008(5) 0.002(5) 0.008(5)
C17B 0.035(7) 0.029(6) 0.024(5) 0.004(5) 0.012(5) 0.008(5)
C18B 0.057(8) 0.026(6) 0.023(6) 0.015(6) 0.001(6) 0.006(5)
C19B 0.044(7) 0.022(5) 0.019(5) -0.005(5) -0.006(5) -0.006(4)
C20B 0.029(7) 0.048(7) 0.032(6) 0.012(6) -0.003(5) -0.002(5)
C21B 0.026(7) 0.042(7) 0.037(7) 0.000(5) 0.015(5) 0.003(5)
C22B 0.029(7) 0.046(7) 0.022(6) -0.013(5) 0.008(5) -0.007(5)
C23B 0.045(7) 0.037(6) 0.016(5) -0.008(6) -0.001(5) 0.002(5)
C24B 0.047(8) 0.029(6) 0.034(6) -0.013(6) 0.008(6) 0.003(5)
C25B 0.036(7) 0.017(5) 0.029(6) -0.008(5) -0.010(5) 0.006(4)
C26B 0.049(8) 0.029(6) 0.024(6) 0.003(6) 0.001(5) 0.004(5)
C27B 0.027(6) 0.033(6) 0.030(6) 0.000(5) -0.006(5) 0.006(5)
C28B 0.033(7) 0.024(6) 0.054(7) 0.005(5) 0.004(6) -0.009(5)

loop_
_atom_type_symbol
_atom_type_description
_atom_type_scat_dispersion_real
_atom_type_scat_dispersion_imag
_atom_type_scat_source
C C 0.0033 0.0016 'International Tables Vol C Tables 4.2.6.8 and 6.1.1.4'
H H 0.0000 0.0000 'International Tables Vol C Tables 4.2.6.8 and 6.1.1.4'
Cl Cl 0.1484 0.1585 'International Tables Vol C Tables 4.2.6.8 and 6.1.1.4'
Fe Fe 0.3463 0.8444 'International Tables Vol C Tables 4.2.6.8 and 6.1.1.4'
N N 0.0061 0.0033 'International Tables Vol C Tables 4.2.6.8 and 6.1.1.4'
O O 0.0106 0.0060 'International Tables Vol C Tables 4.2.6.8 and 6.1.1.4'

loop_
_geom_angle_atom_site_label_1
_geom_angle_atom_site_label_2
_geom_angle_atom_site_label_3
_geom_angle
O1 Fe1 Cl3 106.7(3)
O1 Fe1 Cl1 108.4(3)
Cl3 Fe1 Cl1 110.36(13)
O1 Fe1 Cl2 110.8(2)
Cl3 Fe1 Cl2 109.84(13)
Cl1 Fe1 Cl2 110.72(13)
O1 Fe2 N3 93.7(3)
O1 Fe2 N1 98.6(3)
N3 Fe2 N1 167.7(3)
O1 Fe2 N2 94.3(3)
N3 Fe2 N2 85.2(3)
N1 Fe2 N2 94.0(3)
O1 Fe2 N4 96.8(3)
N3 Fe2 N4 93.7(3)
N1 Fe2 N4 84.8(3)
N2 Fe2 N4 168.9(3)
O1 Fe2 Cl4 178.5(3)
N3 Fe2 Cl4 87.2(2)
N1 Fe2 Cl4 80.4(2)
N2 Fe2 Cl4 84.5(2)
N4 Fe2 Cl4 84.4(2)
Fe1 O1 Fe2 175.2(5)
C1 N1 C12 103.5(8)
C1 N1 Fe2 113.9(6)
C12 N1 Fe2 121.0(6)
C1 N1 H1 105.7
C12 N1 H1 105.7
Fe2 N1 H1 105.7
C3 N2 C4 98.8(7)
C3 N2 Fe2 116.7(6)
C4 N2 Fe2 122.8(6)
C3 N2 H2 105.7
C4 N2 H2 105.7
Fe2 N2 H2 105.7
C7 N3 C6 101.1(7)
C7 N3 Fe2 115.3(6)
C6 N3 Fe2 122.2(6)
C7 N3 H3 105.6
C6 N3 H3 105.6
Fe2 N3 H3 105.6
C9 N4 C10 102.1(8)
C9 N4 Fe2 112.8(6)
C10 N4 Fe2 122.6(6)
C9 N4 H4 106.1
C10 N4 H4 106.1
Fe2 N4 H4 106.1
N1 C1 C2 114.9(8)
N1 C1 C14 99.7(8)
C2 C1 C14 118.8(10)
N1 C1 H1A 107.6
C2 C1 H1A 107.6
C14 C1 H1A 107.6
C28 C2 C27 109.3(9)
C28 C2 C1 107.0(9)
C27 C2 C1 110.7(9)
C28 C2 C3 102.3(8)
C27 C2 C3 112.8(9)
C1 C2 C3 114.2(8)
N2 C3 C26 103.9(9)
N2 C3 C2 112.4(8)
C26 C3 C2 120.3(9)
N2 C3 H3A 106.4
C26 C3 H3A 106.4
C2 C3 H3A 106.4
C25 C4 C5 113.1(9)
C25 C4 N2 107.6(9)
C5 C4 N2 115.7(8)
C25 C4 H4A 106.7
C5 C4 H4A 106.7
N2 C4 H4A 106.7
C6 C5 C4 107.8(8)
C6 C5 C23 114.4(8)
C4 C5 C23 109.2(9)
C6 C5 C24 108.0(9)
C4 C5 C24 105.9(8)
C23 C5 C24 111.1(8)
C22 C6 C5 112.4(9)
C22 C6 N3 104.6(8)
C5 C6 N3 117.2(8)
C22 C6 H6A 107.4
C5 C6 H6A 107.4
N3 C6 H6A 107.4
N3 C7 C21 100.6(9)
N3 C7 C8 115.1(8)
C21 C7 C8 120.4(9)
N3 C7 H7A 106.6
C21 C7 H7A 106.6
C8 C7 H7A 106.6
C20 C8 C9 105.4(9)
C20 C8 C19 111.4(9)
C9 C8 C19 109.2(9)
C20 C8 C7 104.3(9)
C9 C8 C7 113.4(8)
C19 C8 C7 112.8(9)
N4 C9 C8 114.4(8)
N4 C9 C18 101.5(8)
C8 C9 C18 119.3(9)
N4 C9 H9A 106.9
C8 C9 H9A 106.9
C18 C9 H9A 106.9
C17 C10 N4 109.2(9)
C17 C10 C11 110.3(9)
N4 C10 C11 116.6(9)
C17 C10 H10A 106.7
N4 C10 H10A 106.7
C11 C10 H10A 106.7
C10 C11 C12 103.0(9)
C10 C11 C16 115.0(10)
C12 C11 C16 112.8(9)
C10 C11 C15 110.8(9)
C12 C11 C15 110.8(10)
C16 C11 C15 104.6(9)
C13 C12 C11 110.4(9)
C13 C12 N1 105.8(9)
C11 C12 N1 118.4(9)
C13 C12 H12A 107.2
C11 C12 H12A 107.2
N1 C12 H12A 107.2
C12 C13 C14 98.8(9)
C12 C13 H13A 112.0
C14 C13 H13A 112.0
C12 C13 H13B 112.0
C14 C13 H13B 112.0
H13A C13 H13B 109.7
C13 C14 C1 111.1(10)
C13 C14 H14A 109.4
C1 C14 H14A 109.4
C13 C14 H14B 109.4
C1 C14 H14B 109.4
H14A C14 H14B 108.0
C11 C15 H15A 109.5
C11 C15 H15B 109.5
H15A C15 H15B 109.5
C11 C15 H15C 109.5
H15A C15 H15C 109.5
H15B C15 H15C 109.5
C11 C16 H16A 109.5
C11 C16 H16B 109.5
H16A C16 H16B 109.5
C11 C16 H16C 109.5
H16A C16 H16C 109.5
H16B C16 H16C 109.5
C10 C17 C18 98.5(9)
C10 C17 H17A 112.1
C18 C17 H17A 112.1
C10 C17 H17B 112.1
C18 C17 H17B 112.1
H17A C17 H17B 109.7
C17 C18 C9 109.7(9)
C17 C18 H18A 109.7
C9 C18 H18A 109.7
C17 C18 H18B 109.7
C9 C18 H18B 109.7
H18A C18 H18B 108.2
C8 C19 H19A 109.5
C8 C19 H19B 109.5
H19A C19 H19B 109.5
C8 C19 H19C 109.5
H19A C19 H19C 109.5
H19B C19 H19C 109.5
C8 C20 H20A 109.5
C8 C20 H20B 109.5
H20A C20 H20B 109.5
C8 C20 H20C 109.5
H20A C20 H20C 109.5
H20B C20 H20C 109.5
C22 C21 C7 109.7(9)
C22 C21 H21A 109.7
C7 C21 H21A 109.7
C22 C21 H21B 109.7
C7 C21 H21B 109.7
H21A C21 H21B 108.2
C6 C22 C21 101.5(9)
C6 C22 H22A 111.5
C21 C22 H22A 111.5
C6 C22 H22B 111.5
C21 C22 H22B 111.5
H22A C22 H22B 109.3
C5 C23 H23A 109.5
C5 C23 H23B 109.5
H23A C23 H23B 109.5
C5 C23 H23C 109.5
H23A C23 H23C 109.5
H23B C23 H23C 109.5
C5 C24 H24A 109.5
C5 C24 H24B 109.5
H24A C24 H24B 109.5
C5 C24 H24C 109.5
H24A C24 H24C 109.5
H24B C24 H24C 109.5
C26 C25 C4 100.2(8)
C26 C25 H25A 111.7
C4 C25 H25A 111.7
C26 C25 H25B 111.7
C4 C25 H25B 111.7
H25A C25 H25B 109.5
C25 C26 C3 109.8(9)
C25 C26 H26B 109.7
C3 C26 H26B 109.7
C25 C26 H26A 109.7
C3 C26 H26A 109.7
H26B C26 H26A 108.2
C2 C27 H27A 109.5
C2 C27 H27B 109.5
H27A C27 H27B 109.5
C2 C27 H27C 109.5
H27A C27 H27C 109.5
H27B C27 H27C 109.5
C2 C28 H28C 109.5
C2 C28 H28B 109.5
H28C C28 H28B 109.5
C2 C28 H28A 109.5
H28C C28 H28A 109.5
H28B C28 H28A 109.5
O1B Fe1B Cl2B 106.0(2)
O1B Fe1B Cl1B 108.2(2)
Cl2B Fe1B Cl1B 109.58(12)
O1B Fe1B Cl3B 109.3(3)
Cl2B Fe1B Cl3B 107.13(13)
Cl1B Fe1B Cl3B 116.23(12)
O1B Fe2B N4B 93.7(3)
O1B Fe2B N2B 95.7(3)
N4B Fe2B N2B 170.6(3)
O1B Fe2B N1B 94.7(3)
N4B Fe2B N1B 94.7(3)
N2B Fe2B N1B 84.6(3)
O1B Fe2B N3B 97.8(3)
N4B Fe2B N3B 84.1(3)
N2B Fe2B N3B 94.6(3)
N1B Fe2B N3B 167.6(3)
O1B Fe2B Cl4B 179.2(2)
N4B Fe2B Cl4B 87.1(2)
N2B Fe2B Cl4B 83.5(2)
N1B Fe2B Cl4B 85.0(2)
N3B Fe2B Cl4B 82.6(2)
Fe1B O1B Fe2B 175.7(4)
C12B N1B C1B 101.1(7)
C12B N1B Fe2B 118.1(6)
C1B N1B Fe2B 124.2(6)
C12B N1B H1BN 103.6
C1B N1B H1BN 103.6
Fe2B N1B H1BN 103.6
C4B N2B C3B 102.8(8)
C4B N2B Fe2B 114.4(6)
C3B N2B Fe2B 118.8(6)
C4B N2B H2BN 106.7
C3B N2B H2BN 106.7
Fe2B N2B H2BN 106.7
C6B N3B C7B 101.0(8)
C6B N3B Fe2B 115.5(6)
C7B N3B Fe2B 121.0(6)
C6B N3B H3BN 106.1
C7B N3B H3BN 106.1
Fe2B N3B H3BN 106.1
C10B N4B C9B 102.2(7)
C10B N4B Fe2B 113.9(6)
C9B N4B Fe2B 119.2(6)
C10B N4B H4BN 106.9
C9B N4B H4BN 106.9
Fe2B N4B H4BN 106.9
C14B C1B C2B 113.1(9)
C14B C1B N1B 106.8(8)
C2B C1B N1B 116.2(8)
C14B C1B H1B 106.8
C2B C1B H1B 106.8
N1B C1B H1B 106.8
C3B C2B C27B 111.3(9)
C3B C2B C1B 105.7(9)
C27B C2B C1B 113.0(9)
C3B C2B C28B 111.0(9)
C27B C2B C28B 108.6(9)
C1B C2B C28B 107.2(9)
C2B C3B C26B 110.3(9)
C2B C3B N2B 118.9(9)
C26B C3B N2B 107.0(8)
C2B C3B H3B 106.7
C26B C3B H3B 106.7
N2B C3B H3B 106.7
N2B C4B C25B 100.1(9)
N2B C4B C5B 114.6(8)
C25B C4B C5B 119.6(8)
N2B C4B H4B 107.3
C25B C4B H4B 107.3
C5B C4B H4B 107.3
C24B C5B C23B 108.9(8)
C24B C5B C6B 104.7(9)
C23B C5B C6B 112.7(8)
C24B C5B C4B 105.2(9)
C23B C5B C4B 112.7(9)
C6B C5B C4B 112.0(7)
N3B C6B C22B 100.6(8)
N3B C6B C5B 116.0(8)
C22B C6B C5B 118.5(8)
N3B C6B H6B 107.0
C22B C6B H6B 107.0
C5B C6B H6B 107.0
C8B C7B N3B 119.4(8)
C8B C7B C21B 110.1(9)
N3B C7B C21B 106.6(8)
C8B C7B H7B 106.7
N3B C7B H7B 106.7
C21B C7B H7B 106.7
C7B C8B C19B 112.8(8)
C7B C8B C9B 103.8(8)
C19B C8B C9B 114.9(9)
C7B C8B C20B 110.7(9)
C19B C8B C20B 106.3(9)
C9B C8B C20B 108.4(8)
C18B C9B C8B 111.2(9)
C18B C9B N4B 108.7(9)
C8B C9B N4B 115.5(8)
C18B C9B H9B 107.0
C8B C9B H9B 107.0
N4B C9B H9B 107.0
N4B C10B C11B 114.3(8)
N4B C10B C17B 101.3(8)
C11B C10B C17B 120.6(9)
N4B C10B H10B 106.6
C11B C10B H10B 106.6
C17B C10B H10B 106.6
C15B C11B C16B 111.8(9)
C15B C11B C10B 106.8(9)
C16B C11B C10B 109.1(9)
C15B C11B C12B 103.7(9)
C16B C11B C12B 111.2(8)
C10B C11B C12B 114.1(8)
N1B C12B C13B 101.1(8)
N1B C12B C11B 114.7(8)
C13B C12B C11B 123.7(9)
N1B C12B H12B 105.3
C13B C12B H12B 105.3
C11B C12B H12B 105.3
C14B C13B C12B 111.3(9)
C14B C13B H13X 109.4
C12B C13B H13X 109.4
C14B C13B H13Y 109.4
C12B C13B H13Y 109.4
H13X C13B H13Y 108.0
C13B C14B C1B 100.8(9)
C13B C14B H14X 111.6
C1B C14B H14X 111.6
C13B C14B H14Y 111.6
C1B C14B H14Y 111.6
H14X C14B H14Y 109.4
C11B C15B H15X 109.5
C11B C15B H15Y 109.5
H15X C15B H15Y 109.5
C11B C15B H15Z 109.5
H15X C15B H15Z 109.5
H15Y C15B H15Z 109.5
C11B C16B H16X 109.5
C11B C16B H16Y 109.5
H16X C16B H16Y 109.5
C11B C16B H16Z 109.5
H16X C16B H16Z 109.5
H16Y C16B H16Z 109.5
C18B C17B C10B 109.0(8)
C18B C17B H17X 109.9
C10B C17B H17X 109.9
C18B C17B H17Y 109.9
C10B C17B H17Y 109.9
H17X C17B H17Y 108.3
C9B C18B C17B 101.0(8)
C9B C18B H18X 111.6
C17B C18B H18X 111.6
C9B C18B H18Y 111.6
C17B C18B H18Y 111.6
H18X C18B H18Y 109.4
C8B C19B H19X 109.5
C8B C19B H19Y 109.5
H19X C19B H19Y 109.5
C8B C19B H19Z 109.5
H19X C19B H19Z 109.5
H19Y C19B H19Z 109.5
C8B C20B H20X 109.5
C8B C20B H20Y 109.5
H20X C20B H20Y 109.5
C8B C20B H20Z 109.5
H20X C20B H20Z 109.5
H20Y C20B H20Z 109.5
C22B C21B C7B 99.8(8)
C22B C21B H21X 111.8
C7B C21B H21X 111.8
C22B C21B H21Y 111.8
C7B C21B H21Y 111.8
H21X C21B H21Y 109.5
C21B C22B C6B 107.9(8)
C21B C22B H22X 110.1
C6B C22B H22X 110.1
C21B C22B H22Y 110.1
C6B C22B H22Y 110.1
H22X C22B H22Y 108.4
C5B C23B H23X 109.5
C5B C23B H23Y 109.5
H23X C23B H23Y 109.5
C5B C23B H23Z 109.5
H23X C23B H23Z 109.5
H23Y C23B H23Z 109.5
C5B C24B H24X 109.5
C5B C24B H24Y 109.5
H24X C24B H24Y 109.5
C5B C24B H24Z 109.5
H24X C24B H24Z 109.5
H24Y C24B H24Z 109.5
C26B C25B C4B 110.9(8)
C26B C25B H25X 109.5
C4B C25B H25X 109.5
C26B C25B H25Y 109.5
C4B C25B H25Y 109.5
H25X C25B H25Y 108.0
C25B C26B C3B 100.2(8)
C25B C26B H26X 111.7
C3B C26B H26X 111.7
C25B C26B H26Y 111.7
C3B C26B H26Y 111.7
H26X C26B H26Y 109.5
C2B C27B H27X 109.5
C2B C27B H27Y 109.5
H27X C27B H27Y 109.5
C2B C27B H27Z 109.5
H27X C27B H27Z 109.5
H27Y C27B H27Z 109.5
C2B C28B H28X 109.5
C2B C28B H28Y 109.5
H28X C28B H28Y 109.5
C2B C28B H28Z 109.5
H28X C28B H28Z 109.5
H28Y C28B H28Z 109.5

loop_
_geom_bond_atom_site_label_1
_geom_bond_atom_site_label_2
_geom_bond_distance
_geom_bond_publ_flag
Fe1 O1 1.785(7) y
Fe1 Cl3 2.145(3) y
Fe1 Cl1 2.181(3) y
Fe1 Cl2 2.352(3) y
Fe2 O1 1.792(7) y
Fe2 N3 2.143(9) y
Fe2 N1 2.166(9) y
Fe2 N2 2.168(8) y
Fe2 N4 2.201(8) y
Fe2 Cl4 2.557(3) y
N1 C1 1.433(13) ?
N1 C12 1.549(13) ?
N1 H1 1.0000 ?
N2 C3 1.430(13) ?
N2 C4 1.571(13) ?
N2 H2 1.0000 ?
N3 C7 1.459(13) ?
N3 C6 1.612(13) ?
N3 H3 1.0000 ?
N4 C9 1.461(13) ?
N4 C10 1.515(12) ?
N4 H4 1.0000 ?
C1 C2 1.560(15) ?
C1 C14 1.567(15) ?
C1 H1A 1.0000 ?
C2 C28 1.485(15) ?
C2 C27 1.554(14) ?
C2 C3 1.595(15) ?
C3 C26 1.555(14) ?
C3 H3A 1.0000 ?
C4 C25 1.502(15) ?
C4 C5 1.508(14) ?
C4 H4A 1.0000 ?
C5 C6 1.476(15) ?
C5 C23 1.554(13) ?
C5 C24 1.623(14) ?
C6 C22 1.456(15) ?
C6 H6A 1.0000 ?
C7 C21 1.567(15) ?
C7 C8 1.579(15) ?
C7 H7A 1.0000 ?
C8 C20 1.501(15) ?
C8 C9 1.506(15) ?
C8 C19 1.550(14) ?
C9 C18 1.613(14) ?
C9 H9A 1.0000 ?
C10 C17 1.513(15) ?
C10 C11 1.515(16) ?
C10 H10A 1.0000 ?
C11 C12 1.532(16) ?
C11 C16 1.551(15) ?
C11 C15 1.575(15) ?
C12 C13 1.508(16) ?
C12 H12A 1.0000 ?
C13 C14 1.545(16) ?
C13 H13A 0.9900 ?
C13 H13B 0.9900 ?
C14 H14A 0.9900 ?
C14 H14B 0.9900 ?
C15 H15A 0.9800 ?
C15 H15B 0.9800 ?
C15 H15C 0.9800 ?
C16 H16A 0.9800 ?
C16 H16B 0.9800 ?
C16 H16C 0.9800 ?
C17 C18 1.539(17) ?
C17 H17A 0.9900 ?
C17 H17B 0.9900 ?
C18 H18A 0.9900 ?
C18 H18B 0.9900 ?
C19 H19A 0.9800 ?
C19 H19B 0.9800 ?
C19 H19C 0.9800 ?
C20 H20A 0.9800 ?
C20 H20B 0.9800 ?
C20 H20C 0.9800 ?
C21 C22 1.549(16) ?
C21 H21A 0.9900 ?
C21 H21B 0.9900 ?
C22 H22A 0.9900 ?
C22 H22B 0.9900 ?
C23 H23A 0.9800 ?
C23 H23B 0.9800 ?
C23 H23C 0.9800 ?
C24 H24A 0.9800 ?
C24 H24B 0.9800 ?
C24 H24C 0.9800 ?
C25 C26 1.488(15) ?
C25 H25A 0.9900 ?
C25 H25B 0.9900 ?
C26 H26B 0.9900 ?
C26 H26A 0.9900 ?
C27 H27A 0.9800 ?
C27 H27B 0.9800 ?
C27 H27C 0.9800 ?
C28 H28C 0.9800 ?
C28 H28B 0.9800 ?
C28 H28A 0.9800 ?
Fe1B O1B 1.752(7) y
Fe1B Cl2B 2.131(3) y
Fe1B Cl1B 2.264(3) y
Fe1B Cl3B 2.325(3) y
Fe2B O1B 1.763(7) y
Fe2B N4B 2.175(8) y
Fe2B N2B 2.176(7) y
Fe2B N1B 2.196(9) y
Fe2B N3B 2.212(8) y
Fe2B Cl4B 2.509(3) y
N1B C12B 1.466(12) ?
N1B C1B 1.574(13) ?
N1B H1BN 1.0000 ?
N2B C4B 1.425(13) ?
N2B C3B 1.577(12) ?
N2B H2BN 1.0000 ?
N3B C6B 1.435(12) ?
N3B C7B 1.541(13) ?
N3B H3BN 1.0000 ?
N4B C10B 1.470(12) ?
N4B C9B 1.560(13) ?
N4B H4BN 1.0000 ?
C1B C14B 1.511(15) ?
C1B C2B 1.528(14) ?
C1B H1B 1.0000 ?
C2B C3B 1.488(15) ?
C2B C27B 1.523(15) ?
C2B C28B 1.594(14) ?
C3B C26B 1.523(14) ?
C3B H3B 1.0000 ?
C4B C25B 1.591(14) ?
C4B C5B 1.606(15) ?
C4B H4B 1.0000 ?
C5B C24B 1.485(14) ?
C5B C23B 1.513(14) ?
C5B C6B 1.603(14) ?
C6B C22B 1.598(14) ?
C6B H6B 1.0000 ?
C7B C8B 1.495(14) ?
C7B C21B 1.547(14) ?
C7B H7B 1.0000 ?
C8B C19B 1.516(14) ?
C8B C9B 1.547(15) ?
C8B C20B 1.597(14) ?
C9B C18B 1.513(14) ?
C9B H9B 1.0000 ?
C10B C11B 1.539(15) ?
C10B C17B 1.589(14) ?
C10B H10B 1.0000 ?
C11B C15B 1.504(14) ?
C11B C16B 1.529(15) ?
C11B C12B 1.579(15) ?
C12B C13B 1.556(15) ?
C12B H12B 1.0000 ?
C13B C14B 1.500(15) ?
C13B H13X 0.9900 ?
C13B H13Y 0.9900 ?
C14B H14X 0.9900 ?
C14B H14Y 0.9900 ?
C15B H15X 0.9800 ?
C15B H15Y 0.9800 ?
C15B H15Z 0.9800 ?
C16B H16X 0.9800 ?
C16B H16Y 0.9800 ?
C16B H16Z 0.9800 ?
C17B C18B 1.547(16) ?
C17B H17X 0.9900 ?
C17B H17Y 0.9900 ?
C18B H18X 0.9900 ?
C18B H18Y 0.9900 ?
C19B H19X 0.9800 ?
C19B H19Y 0.9800 ?
C19B H19Z 0.9800 ?
C20B H20X 0.9800 ?
C20B H20Y 0.9800 ?
C20B H20Z 0.9800 ?
C21B C22B 1.541(15) ?
C21B H21X 0.9900 ?
C21B H21Y 0.9900 ?
C22B H22X 0.9900 ?
C22B H22Y 0.9900 ?
C23B H23X 0.9800 ?
C23B H23Y 0.9800 ?
C23B H23Z 0.9800 ?
C24B H24X 0.9800 ?
C24B H24Y 0.9800 ?
C24B H24Z 0.9800 ?
C25B C26B 1.506(16) ?
C25B H25X 0.9900 ?
C25B H25Y 0.9900 ?
C26B H26X 0.9900 ?
C26B H26Y 0.9900 ?
C27B H27X 0.9800 ?
C27B H27Y 0.9800 ?
C27B H27Z 0.9800 ?
C28B H28X 0.9800 ?
C28B H28Y 0.9800 ?
C28B H28Z 0.9800 ?

loop_
_geom_hbond_atom_site_label_D
_geom_hbond_atom_site_label_H
_geom_hbond_atom_site_label_A
_geom_hbond_site_symmetry_A
_geom_hbond_distance_DH
_geom_hbond_distance_HA
_geom_hbond_distance_DA
_geom_hbond_angle_DHA
_geom_hbond_publ_flag
N1 H1 Cl4 . 1.00 2.55 3.064(8) 112 yes
N2 H2 Cl4 . 1.00 2.71 3.191(9) 110 yes
N3 H3 Cl4 . 1.00 2.79 3.257(9) 109 yes
N4 H4 Cl4 . 1.00 2.74 3.208(8) 109 yes
N1B H1BN Cl4B . 1.00 2.69 3.186(8) 111 yes
N2B H2BN Cl4B . 1.00 2.66 3.130(9) 109 yes
N3B H3BN Cl4B . 1.00 2.65 3.124(9) 109 yes
N4B H4BN Cl4B . 1.00 2.81 3.236(8) 107 yes
C16 H16B Cl4 . 0.98 2.76 3.718(11) 166 yes
C27 H27B Cl4 . 0.98 2.61 3.560(11) 164 yes
C16B H16Y Cl4B . 0.98 2.53 3.495(12) 168 yes
C23B H23Y Cl4B . 0.98 2.67 3.616(11) 161 yes
C28B H28Z Cl2B 1_455 0.98 2.73 3.624(13) 152 yes

loop_
_geom_torsion_atom_site_label_1
_geom_torsion_atom_site_label_2
_geom_torsion_atom_site_label_3
_geom_torsion_atom_site_label_4
_geom_torsion
C12 N1 C1 C2 -169.2(9)
Fe2 N1 C1 C2 57.5(10)
C12 N1 C1 C14 -41.0(10)
Fe2 N1 C1 C14 -174.3(7)
N1 C1 C2 C28 174.2(9)
C14 C1 C2 C28 56.4(12)
N1 C1 C2 C27 55.2(12)
C14 C1 C2 C27 -62.6(12)
N1 C1 C2 C3 -73.4(11)
C14 C1 C2 C3 168.8(9)
C4 N2 C3 C26 39.6(9)
Fe2 N2 C3 C26 173.4(6)
C4 N2 C3 C2 171.4(8)
Fe2 N2 C3 C2 -54.9(10)
C28 C2 C3 N2 -174.5(9)
C27 C2 C3 N2 -57.2(11)
C1 C2 C3 N2 70.4(11)
C28 C2 C3 C26 -51.5(12)
C27 C2 C3 C26 65.8(12)
C1 C2 C3 C26 -166.7(9)
C3 N2 C4 C25 -44.6(9)
Fe2 N2 C4 C25 -174.5(6)
C3 N2 C4 C5 -172.1(9)
Fe2 N2 C4 C5 58.1(11)
C25 C4 C5 C6 167.4(9)
N2 C4 C5 C6 -67.9(11)
C25 C4 C5 C23 -67.7(11)
N2 C4 C5 C23 56.9(11)
C25 C4 C5 C24 52.0(11)
N2 C4 C5 C24 176.7(8)
C4 C5 C6 C22 -171.5(9)
C23 C5 C6 C22 66.8(12)
C24 C5 C6 C22 -57.5(11)
C4 C5 C6 N3 67.3(10)
C23 C5 C6 N3 -54.4(12)
C24 C5 C6 N3 -178.6(8)
C7 N3 C6 C22 48.9(10)
Fe2 N3 C6 C22 178.5(7)
C7 N3 C6 C5 174.1(8)
Fe2 N3 C6 C5 -56.3(10)
C6 N3 C7 C21 -40.8(9)
Fe2 N3 C7 C21 -174.7(6)
C6 N3 C7 C8 -171.8(8)
Fe2 N3 C7 C8 54.4(10)
N3 C7 C8 C20 175.2(8)
C21 C7 C8 C20 54.5(12)
N3 C7 C8 C9 -70.7(11)
C21 C7 C8 C9 168.7(9)
N3 C7 C8 C19 54.0(12)
C21 C7 C8 C19 -66.6(13)
C10 N4 C9 C8 166.6(8)
Fe2 N4 C9 C8 -60.0(9)
C10 N4 C9 C18 36.7(9)
Fe2 N4 C9 C18 170.1(6)
C20 C8 C9 N4 -172.1(8)
C19 C8 C9 N4 -52.3(11)
C7 C8 C9 N4 74.4(10)
C20 C8 C9 C18 -51.7(12)
C19 C8 C9 C18 68.1(12)
C7 C8 C9 C18 -165.1(9)
C9 N4 C10 C17 -46.5(10)
Fe2 N4 C10 C17 -173.9(7)
C9 N4 C10 C11 -172.3(9)
Fe2 N4 C10 C11 60.3(11)
C17 C10 C11 C12 163.8(9)
N4 C10 C11 C12 -70.9(11)
C17 C10 C11 C16 -73.1(12)
N4 C10 C11 C16 52.2(12)
C17 C10 C11 C15 45.3(13)
N4 C10 C11 C15 170.5(9)
C10 C11 C12 C13 -166.5(9)
C16 C11 C12 C13 68.9(12)
C15 C11 C12 C13 -48.1(13)
C10 C11 C12 N1 71.4(11)
C16 C11 C12 N1 -53.3(13)
C15 C11 C12 N1 -170.2(9)
C1 N1 C12 C13 47.5(11)
Fe2 N1 C12 C13 176.7(7)
C1 N1 C12 C11 171.9(10)
Fe2 N1 C12 C11 -58.9(12)
C11 C12 C13 C14 -158.0(9)
N1 C12 C13 C14 -28.7(11)
C12 C13 C14 C1 3.7(13)
N1 C1 C14 C13 24.3(12)
C2 C1 C14 C13 149.8(10)
N4 C10 C17 C18 32.0(11)
C11 C10 C17 C18 161.4(9)
C10 C17 C18 C9 -7.7(12)
N4 C9 C18 C17 -18.8(11)
C8 C9 C18 C17 -145.6(10)
N3 C7 C21 C22 23.6(11)
C8 C7 C21 C22 151.2(9)
C5 C6 C22 C21 -159.8(9)
N3 C6 C22 C21 -31.7(10)
C7 C21 C22 C6 6.6(12)
C5 C4 C25 C26 157.2(8)
N2 C4 C25 C26 28.2(10)
C4 C25 C26 C3 -3.0(11)
N2 C3 C26 C25 -25.4(11)
C2 C3 C26 C25 -152.3(9)
C12B N1B C1B C14B -42.9(10)
Fe2B N1B C1B C14B -178.6(7)
C12B N1B C1B C2B -170.1(9)
Fe2B N1B C1B C2B 54.3(11)
C14B C1B C2B C3B 171.9(9)
N1B C1B C2B C3B -64.1(11)
C14B C1B C2B C27B -66.1(12)
N1B C1B C2B C27B 57.8(12)
C14B C1B C2B C28B 53.5(12)
N1B C1B C2B C28B 177.4(9)
C27B C2B C3B C26B 73.4(11)
C1B C2B C3B C26B -163.6(9)
C28B C2B C3B C26B -47.7(12)
C27B C2B C3B N2B -50.6(12)
C1B C2B C3B N2B 72.4(11)
C28B C2B C3B N2B -171.7(8)
C4B N2B C3B C2B 167.8(9)
Fe2B N2B C3B C2B -64.8(11)
C4B N2B C3B C26B 42.1(10)
Fe2B N2B C3B C26B 169.6(7)
C3B N2B C4B C25B -41.1(9)
Fe2B N2B C4B C25B -171.3(6)
C3B N2B C4B C5B -170.3(8)
Fe2B N2B C4B C5B 59.5(9)
N2B C4B C5B C24B 172.8(9)
C25B C4B C5B C24B 54.0(12)
N2B C4B C5B C23B 54.3(11)
C25B C4B C5B C23B -64.5(12)
N2B C4B C5B C6B -74.0(11)
C25B C4B C5B C6B 167.1(9)
C7B N3B C6B C22B 46.5(8)
Fe2B N3B C6B C22B 178.8(6)
C7B N3B C6B C5B 175.6(8)
Fe2B N3B C6B C5B -52.0(9)
C24B C5B C6B N3B -177.0(9)
C23B C5B C6B N3B -58.8(11)
C4B C5B C6B N3B 69.5(11)
C24B C5B C6B C22B -57.2(11)
C23B C5B C6B C22B 61.0(12)
C4B C5B C6B C22B -170.6(9)
C6B N3B C7B C8B -172.7(8)
Fe2B N3B C7B C8B 58.3(11)
C6B N3B C7B C21B -47.2(9)
Fe2B N3B C7B C21B -176.2(7)
N3B C7B C8B C19B 57.2(12)
C21B C7B C8B C19B -66.6(11)
N3B C7B C8B C9B -67.7(10)
C21B C7B C8B C9B 168.4(8)
N3B C7B C8B C20B 176.2(8)
C21B C7B C8B C20B 52.3(11)
C7B C8B C9B C18B -163.6(9)
C19B C8B C9B C18B 72.8(11)
C20B C8B C9B C18B -45.9(12)
C7B C8B C9B N4B 71.9(10)
C19B C8B C9B N4B -51.7(11)
C20B C8B C9B N4B -170.4(8)
C10B N4B C9B C18B 40.1(10)
Fe2B N4B C9B C18B 166.6(7)
C10B N4B C9B C8B 165.8(8)
Fe2B N4B C9B C8B -67.6(10)
C9B N4B C10B C11B -171.3(8)
Fe2B N4B C10B C11B 58.7(10)
C9B N4B C10B C17B -40.2(9)
Fe2B N4B C10B C17B -170.1(6)
N4B C10B C11B C15B 168.8(9)
C17B C10B C11B C15B 47.8(13)
N4B C10B C11B C16B 47.7(11)
C17B C10B C11B C16B -73.2(11)
N4B C10B C11B C12B -77.2(11)
C17B C10B C11B C12B 161.8(9)
C1B N1B C12B C13B 39.9(10)
Fe2B N1B C12B C13B 179.0(6)
C1B N1B C12B C11B 175.3(8)
Fe2B N1B C12B C11B -45.6(11)
C15B C11B C12B N1B -175.8(9)
C16B C11B C12B N1B -55.5(12)
C10B C11B C12B N1B 68.3(11)
C15B C11B C12B C13B -51.7(13)
C16B C11B C12B C13B 68.6(12)
C10B C11B C12B C13B -167.6(9)
N1B C12B C13B C14B -27.3(12)
C11B C12B C13B C14B -157.3(10)
C12B C13B C14B C1B 0.9(12)
C2B C1B C14B C13B 153.6(9)
N1B C1B C14B C13B 24.6(11)
N4B C10B C17B C18B 30.1(11)
C11B C10B C17B C18B 157.3(10)
C8B C9B C18B C17B -148.0(9)
N4B C9B C18B C17B -19.7(11)
C10B C17B C18B C9B -5.8(11)
C8B C7B C21B C22B 155.2(9)
N3B C7B C21B C22B 24.2(10)
C7B C21B C22B C6B 4.4(11)
N3B C6B C22B C21B -33.2(10)
C5B C6B C22B C21B -160.7(9)
N2B C4B C25B C26B 30.6(11)
C5B C4B C25B C26B 156.5(9)
C4B C25B C26B C3B -4.6(11)
C2B C3B C26B C25B -151.5(9)
N2B C3B C26B C25B -20.9(11)
